data_1507653
loop_
_publ_author_name
'Kang, Sung Ok'
'Vukovic, Sinisa'
'Custelcean, Radu'
'Hay, Benjamin P.'

_publ_section_title
;
 Cyclic Imide Dioximes: Formation and Hydrolytic Stability
;
_journal_issue 19
_journal_name_full 'Industrial &amp; Engineering Chemistry Research'
_journal_page_first 6619
_journal_paper_doi 10.1021/ie300492z
_journal_volume 51
_journal_year 2012
_chemical_formula_sum 'C8 H7 N3 O2'
_chemical_formula_weight 177.17
_chemical_name_systematic
; 
 ? 
;
_space_group_IT_number 62
_symmetry_cell_setting orthorhombic
_symmetry_space_group_name_Hall '-P 2ac 2n'
_symmetry_space_group_name_H-M 'P n m a'
_atom_sites_solution_hydrogens geom
_atom_sites_solution_primary direct
_atom_sites_solution_secondary difmap
_audit_creation_method SHELXL-97
_cell_angle_alpha 90.00
_cell_angle_beta 90.00
_cell_angle_gamma 90.00
_cell_formula_units_Z 4
_cell_length_a 12.2405(16)
_cell_length_b 14.1448(19)
_cell_length_c 4.6082(6)
_cell_measurement_temperature 173(2)
_cell_volume 797.86(18)
_computing_structure_refinement 'SHELXL-97 (Sheldrick, 1997)'
_computing_structure_solution 'SHELXS-97 (Sheldrick, 1990)'
_diffrn_ambient_temperature 173(2)
_diffrn_measured_fraction_theta_full 0.981
_diffrn_measured_fraction_theta_max 0.981
_diffrn_radiation_monochromator graphite
_diffrn_radiation_source 'fine-focus sealed tube'
_diffrn_radiation_type MoK\a
_diffrn_radiation_wavelength 0.71073
_diffrn_reflns_av_R_equivalents 0.0214
_diffrn_reflns_av_sigmaI/netI 0.0183
_diffrn_reflns_limit_h_max 16
_diffrn_reflns_limit_h_min -15
_diffrn_reflns_limit_k_max 6
_diffrn_reflns_limit_k_min -18
_diffrn_reflns_limit_l_max 6
_diffrn_reflns_limit_l_min -5
_diffrn_reflns_number 3637
_diffrn_reflns_theta_full 28.30
_diffrn_reflns_theta_max 28.30
_diffrn_reflns_theta_min 3.63
_exptl_absorpt_coefficient_mu 0.110
_exptl_absorpt_correction_T_max 0.9967
_exptl_absorpt_correction_T_min 0.9719
_exptl_absorpt_correction_type multi-scan
_exptl_absorpt_process_details SADABS
_exptl_crystal_density_diffrn 1.475
_exptl_crystal_density_method 'not measured'
_exptl_crystal_F_000 368
_exptl_crystal_size_max 0.26
_exptl_crystal_size_mid 0.12
_exptl_crystal_size_min 0.03
_refine_diff_density_max 0.353
_refine_diff_density_min -0.199
_refine_diff_density_rms 0.050
_refine_ls_extinction_method none
_refine_ls_goodness_of_fit_ref 1.109
_refine_ls_hydrogen_treatment mixed
_refine_ls_matrix_type full
_refine_ls_number_parameters 68
_refine_ls_number_reflns 1009
_refine_ls_number_restraints 0
_refine_ls_restrained_S_all 1.109
_refine_ls_R_factor_all 0.0517
_refine_ls_R_factor_gt 0.0466
_refine_ls_shift/su_max 0.000
_refine_ls_shift/su_mean 0.000
_refine_ls_structure_factor_coef Fsqd
_refine_ls_weighting_details 'calc w=1/[\s^2^(Fo^2^)+(0.0630P)^2^+0.3222P] where P=(Fo^2^+2Fc^2^)/3'
_refine_ls_weighting_scheme calc
_refine_ls_wR_factor_gt 0.1186
_refine_ls_wR_factor_ref 0.1229
_reflns_number_gt 908
_reflns_number_total 1009
_reflns_threshold_expression >2sigma(I)
_cod_data_source_file ie300492z_si_002.cif
_cod_data_source_block c:\frames\412\work\pnma
_cod_original_sg_symbol_H-M Pnma
_cod_database_code 1507653

loop_
_symmetry_equiv_pos_as_xyz
'x, y, z'
'-x+1/2, -y, z+1/2'
'x+1/2, -y+1/2, -z+1/2'
'-x, y+1/2, -z'
'-x, -y, -z'
'x-1/2, y, -z-1/2'
'-x-1/2, y-1/2, z-1/2'
'x, -y-1/2, z'

loop_
_atom_site_label
_atom_site_type_symbol
_atom_site_fract_x
_atom_site_fract_y
_atom_site_fract_z
_atom_site_U_iso_or_equiv
_atom_site_adp_type
_atom_site_occupancy
_atom_site_symmetry_multiplicity
_atom_site_calc_flag
_atom_site_refinement_flags
O1 O 0.69201(9) 0.58323(7) 0.0301(3) 0.0280(3) Uani 1 1 d .
N1 N 0.75058(14) 0.7500 0.1971(4) 0.0209(4) Uani 1 2 d S
C1 C 0.79698(11) 0.66933(9) 0.3142(3) 0.0200(3) Uani 1 1 d .
N2 N 0.77440(10) 0.58379(7) 0.2447(3) 0.0227(3) Uani 1 1 d .
C2 C 0.87765(11) 0.70028(9) 0.5297(3) 0.0211(3) Uani 1 1 d .
C3 C 0.94802(12) 0.64988(10) 0.7072(3) 0.0262(4) Uani 1 1 d .
H3 H 0.9483 0.5827 0.7070 0.031 Uiso 1 1 calc R
C4 C 1.01824(12) 0.70076(11) 0.8857(3) 0.0307(4) Uani 1 1 d .
H4 H 1.0671 0.6678 1.0099 0.037 Uiso 1 1 calc R
H1N H 0.7028(19) 0.7500 0.054(6) 0.030(7) Uiso 1 2 d S
H1O H 0.7014(15) 0.5257(18) -0.055(5) 0.054(6) Uiso 1 1 d .

loop_
_atom_site_aniso_label
_atom_site_aniso_U_11
_atom_site_aniso_U_22
_atom_site_aniso_U_33
_atom_site_aniso_U_23
_atom_site_aniso_U_13
_atom_site_aniso_U_12
O1 0.0344(6) 0.0187(5) 0.0311(6) -0.0042(4) -0.0072(4) 0.0022(4)
N1 0.0262(8) 0.0144(7) 0.0220(9) 0.000 -0.0013(7) 0.000
C1 0.0243(7) 0.0176(6) 0.0182(7) 0.0012(5) 0.0045(5) 0.0018(5)
N2 0.0279(6) 0.0179(5) 0.0222(6) 0.0004(4) -0.0002(5) 0.0013(4)
C2 0.0235(6) 0.0214(7) 0.0184(7) -0.0005(5) 0.0049(5) 0.0003(5)
C3 0.0277(7) 0.0262(7) 0.0247(7) 0.0023(6) 0.0031(6) 0.0047(5)
C4 0.0258(7) 0.0403(9) 0.0261(8) 0.0039(6) -0.0002(6) 0.0050(6)

loop_
_atom_type_symbol
_atom_type_description
_atom_type_scat_dispersion_real
_atom_type_scat_dispersion_imag
_atom_type_scat_source
C C 0.0033 0.0016 'International Tables Vol C Tables 4.2.6.8 and 6.1.1.4'
H H 0.0000 0.0000 'International Tables Vol C Tables 4.2.6.8 and 6.1.1.4'
N N 0.0061 0.0033 'International Tables Vol C Tables 4.2.6.8 and 6.1.1.4'
O O 0.0106 0.0060 'International Tables Vol C Tables 4.2.6.8 and 6.1.1.4'

loop_
_geom_angle_atom_site_label_1
_geom_angle_atom_site_label_2
_geom_angle_atom_site_label_3
_geom_angle
_geom_angle_site_symmetry_1
_geom_angle_site_symmetry_3
C1 N1 C1 111.04(17) . 8_575
N2 C1 N1 126.31(14) . .
N2 C1 C2 126.58(12) . .
N1 C1 C2 107.11(12) . .
C1 N2 O1 109.53(11) . .
C3 C2 C2 120.97(8) . 8_575
C3 C2 C1 131.65(12) . .
C2 C2 C1 107.36(7) 8_575 .
C2 C3 C4 117.86(14) . .
C4 C4 C3 121.17(9) 8_575 .

loop_
_geom_bond_atom_site_label_1
_geom_bond_atom_site_label_2
_geom_bond_distance
_geom_bond_site_symmetry_2
O1 N2 1.4123(16) .
N1 C1 1.3842(16) .
N1 C1 1.3843(16) 8_575
C1 N2 1.2818(17) .
C1 C2 1.4670(19) .
C2 C3 1.3854(19) .
C2 C2 1.407(3) 8_575
C3 C4 1.391(2) .
C4 C4 1.393(3) 8_575
